data_2009271
loop_
_publ_author_name
'Ng, Seik Weng'
'Hoong-Kun Fun'
'S. Shanmuga Sundara Raj'

_publ_section_title
;
 Dicyclohexylammonium trifluoroacetate
;
_journal_issue 12
_journal_name_full 'Acta Crystallographica Section C'
_journal_page_first 2145
_journal_page_last 2147
_journal_paper_doi 10.1107/S0108270199010999
_journal_volume 55
_journal_year 1999
_chemical_formula_moiety 'C12 H24 N 1+, C2 F3 O2 1-'
_chemical_formula_sum 'C14 H24 F3 N O2'
_chemical_formula_weight 295.34
_chemical_name_systematic
;
 Dicyclohexylammonium trifluoroacetate
;
_space_group_IT_number 14
_symmetry_cell_setting monoclinic
_symmetry_space_group_name_Hall '-P 2ybc'
_symmetry_space_group_name_H-M 'P 1 21/c 1'
_audit_creation_method SHELXL-97
_cell_angle_alpha 90.00
_cell_angle_beta 104.2230(10)
_cell_angle_gamma 90.00
_cell_formula_units_Z 4
_cell_length_a 9.83360(10)
_cell_length_b 16.7110(3)
_cell_length_c 9.83520(10)
_cell_measurement_reflns_used 7857
_cell_measurement_temperature 298(2)
_cell_measurement_theta_max 28.28
_cell_measurement_theta_min 2.44
_cell_volume 1566.67(4)
_computing_cell_refinement 'SAINT (Siemens, 1996b)'
_computing_data_collection 'SMART (Siemens, 1996a)'
_computing_data_reduction SAINT
_computing_molecular_graphics 'ORTEPII (Johnson, 1976)'
_computing_publication_material SHELXL97
_computing_structure_refinement 'SHELXL97 (Sheldrick, 1997)'
_computing_structure_solution 'SHELXS97 (Sheldrick, 1997)'
_diffrn_ambient_temperature 298(2)
_diffrn_measured_fraction_theta_full 0.989
_diffrn_measured_fraction_theta_max 0.989
_diffrn_measurement_device_type 'Siemens CCD area-detector diffractometer'
_diffrn_measurement_method '\w scan'
_diffrn_radiation_monochromator graphite
_diffrn_radiation_source 'fine-focus sealed tube'
_diffrn_radiation_type MoK\a
_diffrn_radiation_wavelength 0.71073
_diffrn_reflns_av_R_equivalents 0.0301
_diffrn_reflns_av_sigmaI/netI 0.0349
_diffrn_reflns_limit_h_max 12
_diffrn_reflns_limit_h_min -13
_diffrn_reflns_limit_k_max 22
_diffrn_reflns_limit_k_min -17
_diffrn_reflns_limit_l_max 13
_diffrn_reflns_limit_l_min -12
_diffrn_reflns_number 10465
_diffrn_reflns_theta_full 28.28
_diffrn_reflns_theta_max 28.28
_diffrn_reflns_theta_min 2.44
_exptl_absorpt_coefficient_mu 0.106
_exptl_absorpt_correction_T_max 0.953
_exptl_absorpt_correction_T_min 0.951
_exptl_absorpt_correction_type empirical
_exptl_absorpt_process_details '(SADABS; Sheldrick, 1996)'
_exptl_crystal_colour Colorless
_exptl_crystal_density_diffrn 1.252
_exptl_crystal_density_method 'not measured'
_exptl_crystal_description Block
_exptl_crystal_F_000 632
_exptl_crystal_size_max 0.48
_exptl_crystal_size_mid 0.48
_exptl_crystal_size_min 0.46
_refine_diff_density_max 0.273
_refine_diff_density_min -0.234
_refine_ls_extinction_method none
_refine_ls_goodness_of_fit_ref 1.064
_refine_ls_hydrogen_treatment constr
_refine_ls_matrix_type full
_refine_ls_number_parameters 297
_refine_ls_number_reflns 3845
_refine_ls_number_restraints 120
_refine_ls_restrained_S_all 1.237
_refine_ls_R_factor_all 0.0621
_refine_ls_R_factor_gt 0.0473
_refine_ls_shift/su_max 0.001
_refine_ls_shift/su_mean 0.000
_refine_ls_structure_factor_coef Fsqd
_refine_ls_weighting_details 'calc w = 1/[\s^2^(Fo^2^)+(0.0841P)^2^+0.1320P] where P=(Fo^2^+2Fc^2^)/3'
_refine_ls_weighting_scheme calc
_refine_ls_wR_factor_ref 0.1516
_reflns_number_gt 2924
_reflns_number_total 3845
_reflns_threshold_expression I>2\s(I)
_cod_data_source_file gd1050.cif
_cod_data_source_block gd1050
_cod_depositor_comments
;
The following automatic conversions were performed:
'_symmetry_cell_setting' value 'Monoclinic' changed to 'monoclinic'
according to '/home/saulius/struct/CIF-dictionaries/cif_core.dic'
dictionary named 'cif_core.dic' version 2.4.1 from 2010-06-29.

Automatic conversion script
Id: cif_fix_enum 1527 2010-12-29 10:47:43Z saulius 

The following automatic conversions were performed:

'_symmetry_cell_setting' value 'Monoclinic' changed to 'monoclinic'
according to /home/saulius/struct/CIF-dictionaries/cif_core.dic
dictionary named 'cif_core.dic' version 2.4.1 from
2010-06-29.

'_exptl_absorpt_correction_type' value 'Empirical'
changed to 'empirical' according to
/home/saulius/struct/CIF-dictionaries/cif_core.dic dictionary named
'cif_core.dic' version 2.4.1 from 2010-06-29.

Automatic conversion script
Id: cif_fix_values 1715 2011-07-08 13:25:40Z adriana 
;
_cod_original_sg_symbol_H-M 'P 21/c'
_cod_database_code 2009271
_cod_database_fobs_code 2009271

loop_
_symmetry_equiv_pos_as_xyz
'x, y, z'
'-x, y+1/2, -z+1/2'
'-x, -y, -z'
'x, -y-1/2, z-1/2'

loop_
_atom_site_label
_atom_site_fract_x
_atom_site_fract_y
_atom_site_fract_z
_atom_site_U_iso_or_equiv
_atom_site_adp_type
_atom_site_calc_flag
_atom_site_refinement_flags
_atom_site_occupancy
_atom_site_disorder_assembly
_atom_site_disorder_group
_atom_site_type_symbol
F1a 0.251(2) 0.2930(10) 0.446(2) 0.052(3) Uani d PDU 0.20 . . F
F2a 0.3980(10) 0.356(2) 0.358(2) 0.116(5) Uani d PDU 0.20 . . F
F3a 0.219(2) 0.4170(10) 0.410(2) 0.114(7) Uani d PDU 0.20 . . F
F1b 0.216(2) 0.3160(10) 0.455(2) 0.097(6) Uani d PDU 0.20 . . F
F2b 0.3900(10) 0.3060(10) 0.363(2) 0.122(4) Uani d PDU 0.20 . . F
F3b 0.301(2) 0.4220(10) 0.387(2) 0.108(6) Uani d PDU 0.20 . . F
F1c 0.162(2) 0.369(2) 0.431(2) 0.117(7) Uani d PDU 0.20 . . F
F2c 0.332(2) 0.2880(10) 0.416(2) 0.096(6) Uani d PDU 0.20 . . F
F3c 0.346(2) 0.4120(10) 0.381(3) 0.071(5) Uani d PDU 0.20 . . F
F1d 0.175(3) 0.385(2) 0.428(3) 0.16(2) Uani d PDU 0.20 . . F
F2d 0.296(3) 0.2770(10) 0.433(2) 0.059(4) Uani d PDU 0.20 . . F
F3d 0.378(2) 0.389(2) 0.380(4) 0.085(7) Uani d PDU 0.20 . . F
F1e 0.168(2) 0.4020(10) 0.4110(10) 0.073(4) Uani d PDU 0.20 . . F
F2e 0.288(3) 0.2940(10) 0.449(3) 0.090(10) Uani d PDU 0.20 . . F
F3e 0.370(2) 0.398(2) 0.365(3) 0.077(7) Uani d PDU 0.20 . . F
O1 0.1176(2) 0.26880(10) 0.18690(10) 0.0681(4) Uani d . 1 . . O
O2 0.18440(10) 0.38700(10) 0.12190(10) 0.0632(4) Uani d . 1 . . O
N1 0.08040(10) 0.13090(10) 0.33250(10) 0.0406(3) Uani d . 1 . . N
C1 0.1797(2) 0.33300(10) 0.20610(10) 0.0420(3) Uani d . 1 . . C
C2 0.2607(2) 0.35040(10) 0.3579(2) 0.0738(6) Uani d . 1 . . C
C3 0.1579(2) 0.06500(10) 0.27920(10) 0.0403(3) Uani d . 1 . . C
C4 0.3138(2) 0.08420(10) 0.3171(2) 0.0556(4) Uani d . 1 . . C
C5 0.3965(2) 0.01760(10) 0.2671(2) 0.0647(5) Uani d . 1 . . C
C6 0.3676(2) -0.06340(10) 0.3223(2) 0.0631(5) Uani d . 1 . . C
C7 0.2122(2) -0.08150(10) 0.2872(2) 0.0582(4) Uani d . 1 . . C
C8 0.1297(2) -0.01560(10) 0.3380(2) 0.0493(4) Uani d . 1 . . C
C9 -0.07730(10) 0.12480(10) 0.30030(10) 0.0399(3) Uani d . 1 . . C
C10 -0.1420(2) 0.11990(10) 0.1426(2) 0.0482(4) Uani d . 1 . . C
C11 -0.3021(2) 0.11840(10) 0.1139(2) 0.0574(4) Uani d . 1 . . C
C12 -0.3592(2) 0.18930(10) 0.1786(2) 0.0574(4) Uani d . 1 . . C
C13 -0.2920(2) 0.19500(10) 0.3350(2) 0.0609(5) Uani d . 1 . . C
C14 -0.1324(2) 0.19680(10) 0.3651(2) 0.0527(4) Uani d . 1 . . C
H1a 0.105(2) 0.1804(13) 0.298(2) 0.069(6) Uiso d . 1 . . H
H1b 0.110(2) 0.1318(11) 0.427(2) 0.065(5) Uiso d . 1 . . H
H3 0.1251 0.0630 0.1768 0.060 Uiso calc R 1 . . H
H4a 0.3466 0.0902 0.4179 0.083 Uiso calc R 1 . . H
H4b 0.3294 0.1344 0.2738 0.083 Uiso calc R 1 . . H
H5a 0.3718 0.0163 0.1654 0.097 Uiso calc R 1 . . H
H5b 0.4960 0.0291 0.2981 0.097 Uiso calc R 1 . . H
H6a 0.4044 -0.0646 0.4233 0.095 Uiso calc R 1 . . H
H6b 0.4156 -0.1043 0.2820 0.095 Uiso calc R 1 . . H
H7a 0.1970 -0.1318 0.3305 0.087 Uiso calc R 1 . . H
H7b 0.1781 -0.0874 0.1864 0.087 Uiso calc R 1 . . H
H8a 0.0303 -0.0275 0.3086 0.074 Uiso calc R 1 . . H
H8b 0.1563 -0.0136 0.4397 0.074 Uiso calc R 1 . . H
H9 -0.1021 0.0762 0.3443 0.060 Uiso calc R 1 . . H
H10a -0.1095 0.0719 0.1051 0.072 Uiso calc R 1 . . H
H10b -0.1128 0.1658 0.0964 0.072 Uiso calc R 1 . . H
H11a -0.3420 0.1185 0.0133 0.086 Uiso calc R 1 . . H
H11b -0.3310 0.0693 0.1514 0.086 Uiso calc R 1 . . H
H12a -0.4600 0.1837 0.1637 0.086 Uiso calc R 1 . . H
H12b -0.3410 0.2381 0.1328 0.086 Uiso calc R 1 . . H
H13a -0.3208 0.1495 0.3824 0.091 Uiso calc R 1 . . H
H13b -0.3245 0.2432 0.3721 0.091 Uiso calc R 1 . . H
H14a -0.1029 0.2456 0.3272 0.079 Uiso calc R 1 . . H
H14b -0.0930 0.1967 0.4657 0.079 Uiso calc R 1 . . H

loop_
_atom_site_aniso_label
_atom_site_aniso_U_11
_atom_site_aniso_U_22
_atom_site_aniso_U_33
_atom_site_aniso_U_12
_atom_site_aniso_U_13
_atom_site_aniso_U_23
F1a 0.065(7) 0.063(6) 0.026(4) 0.004(5) 0.004(5) 0.015(4)
F2a 0.070(6) 0.150(10) 0.103(8) -0.062(8) -0.026(5) 0.027(9)
F3a 0.160(10) 0.090(7) 0.076(8) -0.038(8) -0.010(7) -0.044(5)
F1b 0.130(10) 0.109(9) 0.052(5) 0.016(7) 0.030(6) 0.010(6)
F2b 0.086(6) 0.113(8) 0.129(8) -0.013(6) -0.048(5) 0.032(7)
F3b 0.120(10) 0.088(8) 0.110(8) -0.017(8) 0.008(8) -0.035(6)
F1c 0.170(10) 0.150(10) 0.041(5) -0.002(9) 0.054(6) -0.018(7)
F2c 0.120(10) 0.079(7) 0.068(8) -0.024(6) -0.028(6) 0.046(5)
F3c 0.083(9) 0.050(5) 0.066(6) 0.004(5) -0.008(6) -0.025(5)
F1d 0.20(2) 0.18(2) 0.12(2) -0.010(10) 0.060(10) -0.030(10)
F2d 0.074(8) 0.060(5) 0.034(5) -0.005(6) -0.001(5) 0.018(4)
F3d 0.080(10) 0.080(10) 0.070(7) -0.021(7) -0.023(6) -0.007(8)
F1e 0.096(7) 0.081(7) 0.041(5) 0.007(5) 0.012(5) -0.036(5)
F2e 0.090(10) 0.110(10) 0.060(10) 0.018(8) -0.001(7) 0.015(7)
F3e 0.065(9) 0.070(10) 0.080(10) -0.029(8) -0.006(7) -0.006(8)
O1 0.0880(10) 0.0570(10) 0.0490(10) -0.0230(10) -0.0030(10) 0.0080(10)
O2 0.0830(10) 0.0600(10) 0.0400(10) -0.0110(10) 0.0040(10) 0.0150(10)
N1 0.0480(10) 0.0390(10) 0.0330(10) -0.0030(10) 0.0060(10) 0.0000(10)
C1 0.0450(10) 0.0460(10) 0.0330(10) -0.0010(10) 0.0060(10) 0.0040(10)
C2 0.094(2) 0.0710(10) 0.0420(10) -0.0270(10) -0.0090(10) 0.0110(10)
C3 0.0470(10) 0.0420(10) 0.0310(10) -0.0020(10) 0.0090(10) 0.0010(10)
C4 0.0500(10) 0.0520(10) 0.0670(10) -0.0070(10) 0.0200(10) 0.0000(10)
C5 0.0550(10) 0.0730(10) 0.0720(10) 0.0020(10) 0.0270(10) 0.0020(10)
C6 0.0640(10) 0.0620(10) 0.0640(10) 0.0130(10) 0.0180(10) 0.0020(10)
C7 0.0710(10) 0.0430(10) 0.0610(10) 0.0010(10) 0.0170(10) -0.0060(10)
C8 0.0550(10) 0.0400(10) 0.0560(10) -0.0050(10) 0.0180(10) 0.0000(10)
C9 0.0450(10) 0.0420(10) 0.0320(10) -0.0020(10) 0.0080(10) 0.0030(10)
C10 0.0490(10) 0.0600(10) 0.0340(10) -0.0060(10) 0.0060(10) -0.0070(10)
C11 0.0520(10) 0.0690(10) 0.0480(10) -0.0080(10) 0.0040(10) -0.0100(10)
C12 0.0490(10) 0.0710(10) 0.0490(10) 0.0020(10) 0.0040(10) 0.0000(10)
C13 0.0600(10) 0.0790(10) 0.0450(10) 0.0120(10) 0.0140(10) -0.0050(10)
C14 0.0570(10) 0.0580(10) 0.0380(10) 0.0070(10) 0.0030(10) -0.0090(10)

loop_
_atom_type_symbol
_atom_type_description
_atom_type_scat_dispersion_real
_atom_type_scat_dispersion_imag
_atom_type_scat_source
C C 0.0033 0.0016 'International Tables Vol C Tables 4.2.6.8 and 6.1.1.4'
H H 0.0000 0.0000 'International Tables Vol C Tables 4.2.6.8 and 6.1.1.4'
N N 0.0061 0.0033 'International Tables Vol C Tables 4.2.6.8 and 6.1.1.4'
O O 0.0106 0.0060 'International Tables Vol C Tables 4.2.6.8 and 6.1.1.4'
F F 0.0171 0.0103 'International Tables Vol C Tables 4.2.6.8 and 6.1.1.4'

loop_
_geom_angle_atom_site_label_1
_geom_angle_atom_site_label_2
_geom_angle_atom_site_label_3
_geom_angle
_geom_angle_publ_flag
C3 N1 C9 117.40(10) no
O1 C1 O2 129.50(10) no
O1 C1 C2 115.80(10) no
O2 C1 C2 114.70(10) no
F1a C2 F2a 107.0(10) no
F1a C2 F3a 106.0(10) no
F2a C2 F3a 110.0(10) no
F1b C2 F2b 102.0(10) no
F1b C2 F3b 114.0(10) no
F2b C2 F3b 104.0(10) no
F1c C2 F2c 109.0(10) no
F1c C2 F3c 104.0(10) no
F2c C2 F3c 107.0(10) no
F1d C2 F2d 102.0(10) no
F1d C2 F3d 111.0(10) no
F2d C2 F3d 105.0(10) no
F1e C2 F2e 103.0(10) no
F1e C2 F3e 102.0(10) no
F2e C2 F3e 113.0(10) no
N1 C3 C8 111.20(10) no
N1 C3 C4 109.00(10) no
C8 C3 C4 111.20(10) no
C3 C4 C5 110.60(10) no
C6 C5 C4 112.00(10) no
C5 C6 C7 111.5(2) no
C6 C7 C8 111.70(10) no
C3 C8 C7 110.80(10) no
N1 C9 C14 108.20(10) no
N1 C9 C10 111.50(10) no
C14 C9 C10 111.40(10) no
C9 C10 C11 110.00(10) no
C12 C11 C10 112.30(10) no
C11 C12 C13 111.10(10) no
C12 C13 C14 111.60(10) no
C9 C14 C13 111.10(10) no

loop_
_geom_bond_atom_site_label_1
_geom_bond_atom_site_label_2
_geom_bond_site_symmetry_2
_geom_bond_distance
_geom_bond_publ_flag
F1a C2 . 1.310(10) no
F2a C2 . 1.350(10) no
F3a C2 . 1.330(10) no
F1b C2 . 1.290(10) no
F2b C2 . 1.460(10) no
F3b C2 . 1.270(10) no
F1c C2 . 1.380(10) no
F2c C2 . 1.310(10) no
F3c C2 . 1.310(10) no
F1d C2 . 1.350(10) no
F2d C2 . 1.43(2) no
F3d C2 . 1.300(10) no
F1e C2 . 1.445(8) no
F2e C2 . 1.284(8) no
F3e C2 . 1.325(9) no
O1 C1 . 1.225(2) no
O2 C1 . 1.234(2) no
N1 C3 . 1.505(2) no
N1 C9 . 1.509(2) no
C1 C2 . 1.538(2) no
C3 C8 . 1.518(2) no
C3 C4 . 1.520(2) no
C4 C5 . 1.530(2) no
C5 C6 . 1.511(3) no
C6 C7 . 1.512(3) no
C7 C8 . 1.523(2) no
C9 C14 . 1.521(2) no
C9 C10 . 1.527(2) no
C10 C11 . 1.530(2) no
C11 C12 . 1.516(2) no
C12 C13 . 1.521(2) no
C13 C14 . 1.523(2) no

loop_
_geom_hbond_atom_site_label_D
_geom_hbond_atom_site_label_H
_geom_hbond_atom_site_label_A
_geom_hbond_site_symmetry_A
_geom_hbond_distance_DH
_geom_hbond_distance_HA
_geom_hbond_distance_DA
_geom_hbond_angle_DHA
_geom_hbond_publ_flag
N1 H1A O1 1_555 0.95(2) 1.86(2) 2.785(2) 165(2) yes
N1 H1B O2 4_566 0.91(2) 1.90(2) 2.794(2) 169(2) yes
